data_4030110
loop_
_publ_author_name
'Das, Uttam Kumar'
'Mandal, Subhajit'
'Anoop, Anakuthil'
'Bhattacharjee, Manish'

_publ_section_title
;
 Structure-Selectivity Relationship in Ruthenium-Catalyzed Regio- and
 Stereoselective Addition of Alkynes to Pyrazoles: An Experimental and
 Theoretical Investigation.
;
_journal_issue 21
_journal_name_full 'The Journal of organic chemistry'
_journal_page_first 9979
_journal_paper_doi 10.1021/jo502151z
_journal_volume 79
_journal_year 2014
_chemical_formula_sum 'C21 H17 N3 O2'
_chemical_formula_weight 343.38
_chemical_name_systematic
; 
 ? 
;
_space_group_IT_number 14
_symmetry_cell_setting monoclinic
_symmetry_space_group_name_Hall '-P 2ybc'
_symmetry_space_group_name_H-M 'P 1 21/c 1'
_atom_sites_solution_hydrogens geom
_atom_sites_solution_primary direct
_atom_sites_solution_secondary difmap
_audit_creation_method SHELXL-97
_cell_angle_alpha 90.00
_cell_angle_beta 109.457(17)
_cell_angle_gamma 90.00
_cell_formula_units_Z 4
_cell_length_a 18.321(10)
_cell_length_b 7.322(4)
_cell_length_c 14.433(8)
_cell_measurement_temperature 293(2)
_cell_volume 1825.6(17)
_computing_structure_refinement 'SHELXL-97 (Sheldrick, 1997)'
_computing_structure_solution 'SHELXS-97 (Sheldrick, 1990)'
_diffrn_ambient_temperature 293(2)
_diffrn_measured_fraction_theta_full 0.988
_diffrn_measured_fraction_theta_max 0.988
_diffrn_radiation_monochromator graphite
_diffrn_radiation_source 'fine-focus sealed tube'
_diffrn_radiation_type MoK\a
_diffrn_radiation_wavelength 0.71073
_diffrn_reflns_av_R_equivalents 0.1529
_diffrn_reflns_av_sigmaI/netI 0.1063
_diffrn_reflns_limit_h_max 21
_diffrn_reflns_limit_h_min -21
_diffrn_reflns_limit_k_max 8
_diffrn_reflns_limit_k_min -8
_diffrn_reflns_limit_l_max 16
_diffrn_reflns_limit_l_min -17
_diffrn_reflns_number 20581
_diffrn_reflns_theta_full 25.01
_diffrn_reflns_theta_max 25.01
_diffrn_reflns_theta_min 1.18
_exptl_absorpt_coefficient_mu 0.082
_exptl_crystal_colour colorless
_exptl_crystal_density_diffrn 1.249
_exptl_crystal_density_method 'not measured'
_exptl_crystal_description rod
_exptl_crystal_F_000 720
_exptl_crystal_size_max 0.2
_exptl_crystal_size_mid 0.1
_exptl_crystal_size_min 0.05
_refine_diff_density_max 0.293
_refine_diff_density_min -0.279
_refine_diff_density_rms 0.098
_refine_ls_extinction_coef 0.039(4)
_refine_ls_extinction_expression Fc^*^=kFc[1+0.001xFc^2^\l^3^/sin(2\q)]^-1/4^
_refine_ls_extinction_method SHELXL
_refine_ls_goodness_of_fit_ref 1.043
_refine_ls_hydrogen_treatment mixed
_refine_ls_matrix_type full
_refine_ls_number_parameters 249
_refine_ls_number_reflns 3179
_refine_ls_number_restraints 0
_refine_ls_restrained_S_all 1.043
_refine_ls_R_factor_all 0.2009
_refine_ls_R_factor_gt 0.0760
_refine_ls_shift/su_max 0.007
_refine_ls_shift/su_mean 0.000
_refine_ls_structure_factor_coef Fsqd
_refine_ls_weighting_details 'calc w=1/[\s^2^(Fo^2^)+(0.0958P)^2^+0.0000P] where P=(Fo^2^+2Fc^2^)/3'
_refine_ls_weighting_scheme calc
_refine_ls_wR_factor_gt 0.1563
_refine_ls_wR_factor_ref 0.2237
_reflns_number_gt 1391
_reflns_number_total 3219
_reflns_threshold_expression >2sigma(I)
_cod_data_source_file jo502151z_si_002.cif
_cod_data_source_block shelxl
_cod_depositor_comments 'Adding full bibliography for 4030110.cif.'
_cod_original_sg_symbol_H-M P21/c
_cod_database_code 4030110

loop_
_symmetry_equiv_pos_as_xyz
'x, y, z'
'-x, y+1/2, -z+1/2'
'-x, -y, -z'
'x, -y-1/2, z-1/2'

loop_
_atom_site_label
_atom_site_type_symbol
_atom_site_fract_x
_atom_site_fract_y
_atom_site_fract_z
_atom_site_U_iso_or_equiv
_atom_site_adp_type
_atom_site_occupancy
_atom_site_symmetry_multiplicity
_atom_site_calc_flag
_atom_site_refinement_flags
C1 C 0.3522(3) 0.1014(7) 0.3853(5) 0.110(2) Uani 1 1 d .
H1A H 0.3029 0.0461 0.3519 0.166 Uiso 1 1 calc R
H1B H 0.3826 0.0211 0.4361 0.166 Uiso 1 1 calc R
H1C H 0.3788 0.1234 0.3392 0.166 Uiso 1 1 calc R
C2 C 0.3403(3) 0.2783(7) 0.4298(4) 0.0734(14) Uani 1 1 d .
C3 C 0.3865(3) 0.3658(7) 0.5150(4) 0.0814(15) Uani 1 1 d .
C4 C 0.3481(2) 0.5213(7) 0.5239(3) 0.0644(12) Uani 1 1 d .
C5 C 0.3680(3) 0.6649(7) 0.5993(3) 0.0687(13) Uani 1 1 d .
C6 C 0.4366(3) 0.7604(8) 0.6204(4) 0.0894(16) Uani 1 1 d .
H6 H 0.4700 0.7358 0.5855 0.107 Uiso 1 1 calc R
C7 C 0.4563(3) 0.8931(9) 0.6937(5) 0.113(2) Uani 1 1 d .
H7 H 0.5025 0.9573 0.7071 0.135 Uiso 1 1 calc R
C8 C 0.4083(4) 0.9293(9) 0.7458(4) 0.112(2) Uani 1 1 d .
H8 H 0.4213 1.0180 0.7947 0.135 Uiso 1 1 calc R
C9 C 0.3408(3) 0.8338(10) 0.7256(5) 0.112(2) Uani 1 1 d .
H9 H 0.3081 0.8574 0.7614 0.134 Uiso 1 1 calc R
C10 C 0.3205(3) 0.7028(8) 0.6527(4) 0.0933(17) Uani 1 1 d .
H10 H 0.2742 0.6397 0.6398 0.112 Uiso 1 1 calc R
C11 C 0.2246(3) 0.6611(7) 0.4187(4) 0.0750(14) Uani 1 1 d .
C12 C 0.1617(3) 0.6668(8) 0.3406(4) 0.0762(14) Uani 1 1 d .
C13 C 0.1332(2) 0.5317(6) 0.2599(3) 0.0698(13) Uani 1 1 d .
H13A H 0.1743 0.5047 0.2334 0.084 Uiso 1 1 calc R
H13B H 0.1199 0.4192 0.2859 0.084 Uiso 1 1 calc R
C14 C 0.0697(3) 0.6869(6) 0.0978(4) 0.0662(13) Uani 1 1 d .
C15 C -0.0119(3) 0.7225(6) 0.0353(4) 0.0616(12) Uani 1 1 d .
C16 C -0.0421(4) 0.8052(6) -0.0556(4) 0.0847(15) Uani 1 1 d .
H16 H -0.0101 0.8505 -0.0885 0.102 Uiso 1 1 calc R
C17 C -0.1221(4) 0.8182(8) -0.0960(4) 0.1008(19) Uani 1 1 d .
H17 H -0.1442 0.8725 -0.1572 0.121 Uiso 1 1 calc R
C18 C -0.1685(3) 0.7526(8) -0.0471(5) 0.0976(19) Uani 1 1 d .
H18 H -0.2219 0.7634 -0.0759 0.117 Uiso 1 1 calc R
C19 C -0.1384(3) 0.6692(7) 0.0451(4) 0.0832(15) Uani 1 1 d .
H19 H -0.1704 0.6242 0.0781 0.100 Uiso 1 1 calc R
C20 C -0.0594(3) 0.6572(6) 0.0843(3) 0.0613(12) Uani 1 1 d .
C21 C -0.0094(3) 0.5778(6) 0.1787(4) 0.0628(12) Uani 1 1 d .
N1 N 0.28160(19) 0.5227(5) 0.4439(3) 0.0633(10) Uani 1 1 d .
N2 N 0.2760(2) 0.3739(5) 0.3848(3) 0.0686(11) Uani 1 1 d .
N3 N 0.0656(2) 0.5986(5) 0.1810(3) 0.0592(10) Uani 1 1 d .
O1 O 0.1288(2) 0.7221(4) 0.0821(2) 0.0910(11) Uani 1 1 d .
O2 O -0.02819(18) 0.5044(5) 0.2428(3) 0.0838(10) Uani 1 1 d .
H3 H 0.436(3) 0.316(7) 0.558(4) 0.103(17) Uiso 1 1 d .
H11 H 0.238(3) 0.765(7) 0.463(4) 0.105(18) Uiso 1 1 d .
H12 H 0.130(2) 0.780(6) 0.333(3) 0.090(15) Uiso 1 1 d .

loop_
_atom_site_aniso_label
_atom_site_aniso_U_11
_atom_site_aniso_U_22
_atom_site_aniso_U_33
_atom_site_aniso_U_23
_atom_site_aniso_U_13
_atom_site_aniso_U_12
C1 0.097(4) 0.084(4) 0.146(6) -0.011(4) 0.035(4) 0.017(3)
C2 0.060(3) 0.070(3) 0.083(4) 0.002(3) 0.014(3) 0.009(3)
C3 0.066(3) 0.085(4) 0.080(4) -0.002(3) 0.005(3) 0.016(3)
C4 0.049(3) 0.082(3) 0.054(3) 0.002(3) 0.006(3) 0.003(2)
C5 0.049(3) 0.086(3) 0.061(3) -0.001(3) 0.005(3) 0.007(3)
C6 0.065(3) 0.110(4) 0.086(4) -0.016(4) 0.015(3) 0.000(3)
C7 0.074(4) 0.129(5) 0.118(5) -0.034(5) 0.011(4) -0.009(3)
C8 0.082(4) 0.139(6) 0.099(5) -0.048(4) 0.006(4) 0.003(4)
C9 0.078(4) 0.161(6) 0.089(5) -0.033(5) 0.019(4) -0.002(4)
C10 0.069(3) 0.124(5) 0.077(4) -0.022(4) 0.009(3) -0.010(3)
C11 0.066(3) 0.074(4) 0.069(4) -0.010(3) 0.001(3) 0.012(3)
C12 0.067(3) 0.081(4) 0.060(4) -0.016(3) -0.006(3) 0.018(3)
C13 0.063(3) 0.073(3) 0.057(3) 0.000(3) -0.003(3) 0.004(2)
C14 0.064(3) 0.066(3) 0.069(4) -0.012(3) 0.024(3) -0.006(2)
C15 0.070(3) 0.060(3) 0.047(3) -0.008(2) 0.008(3) 0.005(2)
C16 0.115(5) 0.073(3) 0.055(4) -0.003(3) 0.013(3) 0.011(3)
C17 0.122(5) 0.085(4) 0.062(4) -0.008(3) -0.014(4) 0.033(4)
C18 0.083(4) 0.092(4) 0.084(5) -0.027(4) -0.017(4) 0.027(3)
C19 0.068(4) 0.090(4) 0.078(4) -0.021(3) 0.007(3) 0.004(3)
C20 0.058(3) 0.065(3) 0.048(3) -0.016(2) 0.002(3) 0.006(2)
C21 0.066(3) 0.065(3) 0.054(3) -0.010(3) 0.017(3) -0.010(2)
N1 0.051(2) 0.074(3) 0.056(3) 0.000(2) 0.007(2) 0.0027(19)
N2 0.065(2) 0.067(2) 0.069(3) -0.007(2) 0.016(2) -0.001(2)
N3 0.056(2) 0.068(2) 0.046(3) -0.004(2) 0.008(2) -0.0048(18)
O1 0.078(2) 0.102(3) 0.095(3) 0.009(2) 0.033(2) -0.0017(19)
O2 0.081(2) 0.100(2) 0.066(2) -0.002(2) 0.0178(19) -0.0187(18)

loop_
_atom_type_symbol
_atom_type_description
_atom_type_scat_dispersion_real
_atom_type_scat_dispersion_imag
_atom_type_scat_source
C C 0.0030 0.0020 'International Tables Vol C Tables 4.2.6.8 and 6.1.1.4'
H H 0.0000 0.0000 'International Tables Vol C Tables 4.2.6.8 and 6.1.1.4'
N N 0.0060 0.0030 'International Tables Vol C Tables 4.2.6.8 and 6.1.1.4'
O O 0.0110 0.0060 'International Tables Vol C Tables 4.2.6.8 and 6.1.1.4'

loop_
_geom_angle_atom_site_label_1
_geom_angle_atom_site_label_2
_geom_angle_atom_site_label_3
_geom_angle
C2 C1 H1A 109.5
C2 C1 H1B 109.5
H1A C1 H1B 109.5
C2 C1 H1C 109.5
H1A C1 H1C 109.5
H1B C1 H1C 109.5
N2 C2 C3 111.4(4)
N2 C2 C1 118.4(5)
C3 C2 C1 130.1(5)
C4 C3 C2 106.5(5)
C4 C3 H3 130(3)
C2 C3 H3 123(3)
C3 C4 N1 105.5(5)
C3 C4 C5 131.0(5)
N1 C4 C5 123.4(4)
C10 C5 C6 118.4(5)
C10 C5 C4 120.9(4)
C6 C5 C4 120.7(4)
C5 C6 C7 120.5(5)
C5 C6 H6 119.7
C7 C6 H6 119.7
C8 C7 C6 120.3(5)
C8 C7 H7 119.9
C6 C7 H7 119.9
C7 C8 C9 119.3(6)
C7 C8 H8 120.4
C9 C8 H8 120.4
C8 C9 C10 120.9(6)
C8 C9 H9 119.5
C10 C9 H9 119.5
C5 C10 C9 120.7(5)
C5 C10 H10 119.7
C9 C10 H10 119.7
C12 C11 N1 127.1(5)
C12 C11 H11 120(3)
N1 C11 H11 113(3)
C11 C12 C13 129.0(5)
C11 C12 H12 116(3)
C13 C12 H12 115(3)
N3 C13 C12 111.9(4)
N3 C13 H13A 109.2
C12 C13 H13A 109.2
N3 C13 H13B 109.2
C12 C13 H13B 109.2
H13A C13 H13B 107.9
O1 C14 N3 125.0(4)
O1 C14 C15 129.1(5)
N3 C14 C15 105.8(4)
C20 C15 C16 121.2(5)
C20 C15 C14 107.8(4)
C16 C15 C14 131.0(5)
C15 C16 C17 117.5(5)
C15 C16 H16 121.3
C17 C16 H16 121.3
C18 C17 C16 120.9(6)
C18 C17 H17 119.6
C16 C17 H17 119.6
C17 C18 C19 122.0(5)
C17 C18 H18 119.0
C19 C18 H18 119.0
C20 C19 C18 116.6(5)
C20 C19 H19 121.7
C18 C19 H19 121.7
C19 C20 C15 121.8(5)
C19 C20 C21 130.4(5)
C15 C20 C21 107.8(4)
O2 C21 N3 124.5(5)
O2 C21 C20 128.9(4)
N3 C21 C20 106.6(4)
N2 N1 C4 112.4(4)
N2 N1 C11 121.1(4)
C4 N1 C11 126.5(4)
C2 N2 N1 104.1(4)
C21 N3 C14 111.9(4)
C21 N3 C13 124.4(4)
C14 N3 C13 123.6(4)

loop_
_geom_bond_atom_site_label_1
_geom_bond_atom_site_label_2
_geom_bond_distance
C1 C2 1.493(7)
C1 H1A 0.9600
C1 H1B 0.9600
C1 H1C 0.9600
C2 N2 1.338(5)
C2 C3 1.396(6)
C3 C4 1.367(6)
C3 H3 0.98(5)
C4 N1 1.371(5)
C4 C5 1.469(6)
C5 C10 1.370(6)
C5 C6 1.381(6)
C6 C7 1.393(7)
C6 H6 0.9300
C7 C8 1.360(7)
C7 H7 0.9300
C8 C9 1.365(7)
C8 H8 0.9300
C9 C10 1.380(7)
C9 H9 0.9300
C10 H10 0.9300
C11 C12 1.317(6)
C11 N1 1.413(6)
C11 H11 0.97(5)
C12 C13 1.485(6)
C12 H12 1.00(5)
C13 N3 1.460(5)
C13 H13A 0.9700
C13 H13B 0.9700
C14 O1 1.204(5)
C14 N3 1.388(5)
C14 C15 1.489(6)
C15 C20 1.377(6)
C15 C16 1.383(6)
C16 C17 1.388(7)
C16 H16 0.9300
C17 C18 1.360(8)
C17 H17 0.9300
C18 C19 1.401(7)
C18 H18 0.9300
C19 C20 1.370(6)
C19 H19 0.9300
C20 C21 1.484(6)
C21 O2 1.215(5)
C21 N3 1.372(5)
N1 N2 1.366(4)

loop_
_geom_torsion_atom_site_label_1
_geom_torsion_atom_site_label_2
_geom_torsion_atom_site_label_3
_geom_torsion_atom_site_label_4
_geom_torsion
N2 C2 C3 C4 1.1(6)
C1 C2 C3 C4 -178.3(5)
C2 C3 C4 N1 -0.9(5)
C2 C3 C4 C5 179.1(4)
C3 C4 C5 C10 -120.4(6)
N1 C4 C5 C10 59.6(6)
C3 C4 C5 C6 57.2(7)
N1 C4 C5 C6 -122.8(5)
C10 C5 C6 C7 -0.7(8)
C4 C5 C6 C7 -178.3(5)
C5 C6 C7 C8 0.5(9)
C6 C7 C8 C9 0.1(10)
C7 C8 C9 C10 -0.5(10)
C6 C5 C10 C9 0.3(8)
C4 C5 C10 C9 177.9(5)
C8 C9 C10 C5 0.4(9)
N1 C11 C12 C13 0.9(9)
C11 C12 C13 N3 -173.4(5)
O1 C14 C15 C20 179.8(4)
N3 C14 C15 C20 0.9(5)
O1 C14 C15 C16 -0.7(8)
N3 C14 C15 C16 -179.6(4)
C20 C15 C16 C17 -0.7(7)
C14 C15 C16 C17 179.9(4)
C15 C16 C17 C18 0.4(7)
C16 C17 C18 C19 -0.1(8)
C17 C18 C19 C20 0.2(7)
C18 C19 C20 C15 -0.5(6)
C18 C19 C20 C21 -179.7(4)
C16 C15 C20 C19 0.8(6)
C14 C15 C20 C19 -179.7(4)
C16 C15 C20 C21 -179.9(4)
C14 C15 C20 C21 -0.3(4)
C19 C20 C21 O2 0.1(8)
C15 C20 C21 O2 -179.2(4)
C19 C20 C21 N3 178.9(4)
C15 C20 C21 N3 -0.4(4)
C3 C4 N1 N2 0.4(5)
C5 C4 N1 N2 -179.6(4)
C3 C4 N1 C11 -177.1(4)
C5 C4 N1 C11 2.9(6)
C12 C11 N1 N2 0.5(7)
C12 C11 N1 C4 177.8(5)
C3 C2 N2 N1 -0.9(5)
C1 C2 N2 N1 178.6(4)
C4 N1 N2 C2 0.3(4)
C11 N1 N2 C2 178.0(4)
O2 C21 N3 C14 179.8(4)
C20 C21 N3 C14 1.0(4)
O2 C21 N3 C13 1.5(7)
C20 C21 N3 C13 -177.3(3)
O1 C14 N3 C21 179.8(4)
C15 C14 N3 C21 -1.2(4)
O1 C14 N3 C13 -1.8(6)
C15 C14 N3 C13 177.2(3)
C12 C13 N3 C21 -87.7(5)
C12 C13 N3 C14 94.2(5)
